data_4301381
loop_
_publ_author_name
'Susan E. Latturner'
'Daniel Bilc'
'S. D. Mahanti'
'Mercouri G. Kanatzidis'

_publ_section_title
;
R3Au6+xAl26T (R = Ca, Sr, Eu, Yb; T = Early Transition Metal): a Large
Family of Compounds with a Stuffed BaHg11 Structure Type Grown from Aluminum
Flux
;
_journal_name_full 'Inorganic Chemistry'
_journal_page_first 1346
_journal_page_last 1355
_journal_paper_doi 10.1021/ic801095v
_journal_volume 48
_journal_year 2009
_chemical_formula_sum 'Al25.86 Au7.14 Eu3 Hf'
_chemical_formula_weight 2737.96
_chemical_name_systematic
; 
 ? 
;
_space_group_IT_number 221
_symmetry_cell_setting cubic
_symmetry_space_group_name_Hall '-P 4 2 3'
_symmetry_space_group_name_H-M 'P m -3 m'
_atom_sites_solution_primary direct
_atom_sites_solution_secondary difmap
_audit_creation_method SHELXL-97
_cell_angle_alpha 90.00
_cell_angle_beta 90.00
_cell_angle_gamma 90.00
_cell_formula_units_Z 1
_cell_length_a 8.7429(6)
_cell_length_b 8.7429(6)
_cell_length_c 8.7429(6)
_cell_measurement_reflns_used 10224
_cell_measurement_temperature 293(2)
_cell_measurement_theta_max 36.98
_cell_measurement_theta_min 11.49
_cell_volume 668.29(8)
_computing_cell_refinement 'Bruker SAINT software (Bruker, 1999)'
_computing_data_collection 'Bruker SMART software (Bruker, 1997)'
_computing_data_reduction 'Bruker SAINT software (Bruker, 1999)'
_computing_structure_refinement 'SHELXL-97 (Sheldrick, 1997)'
_computing_structure_solution 'SHELXS-97 (Sheldrick, 1990)'
_diffrn_ambient_temperature 293(2)
_diffrn_measured_fraction_theta_full 0.940
_diffrn_measured_fraction_theta_max 0.940
_diffrn_measurement_device_type 'CCD area detector (Bruker AXS)'
_diffrn_measurement_method 'phi and omega scans'
_diffrn_radiation_monochromator graphite
_diffrn_radiation_source 'fine-focus sealed tube'
_diffrn_radiation_type MoK\a
_diffrn_radiation_wavelength 0.71073
_diffrn_reflns_av_R_equivalents 0.0849
_diffrn_reflns_av_sigmaI/netI 0.0297
_diffrn_reflns_limit_h_max 14
_diffrn_reflns_limit_h_min -14
_diffrn_reflns_limit_k_max 14
_diffrn_reflns_limit_k_min -14
_diffrn_reflns_limit_l_max 14
_diffrn_reflns_limit_l_min -14
_diffrn_reflns_number 10224
_diffrn_reflns_theta_full 36.98
_diffrn_reflns_theta_max 36.98
_diffrn_reflns_theta_min 11.49
_exptl_absorpt_coefficient_mu 51.525
_exptl_absorpt_correction_type multi-scan
_exptl_absorpt_process_details SADABS
_exptl_crystal_colour silver
_exptl_crystal_density_diffrn 6.803
_exptl_crystal_density_method 'not measured'
_exptl_crystal_description spheroid
_exptl_crystal_F_000 1172
_exptl_crystal_size_max 0.06
_exptl_crystal_size_mid 0.04
_exptl_crystal_size_min 0.04
_refine_diff_density_max 2.432
_refine_diff_density_min -1.926
_refine_diff_density_rms 0.350
_refine_ls_extinction_coef 0.0132(5)
_refine_ls_extinction_expression Fc^*^=kFc[1+0.001xFc^2^\l^3^/sin(2\q)]^-1/4^
_refine_ls_extinction_method SHELXL
_refine_ls_goodness_of_fit_ref 1.015
_refine_ls_matrix_type full
_refine_ls_number_parameters 21
_refine_ls_number_reflns 374
_refine_ls_number_restraints 0
_refine_ls_restrained_S_all 1.015
_refine_ls_R_factor_all 0.0359
_refine_ls_R_factor_gt 0.0231
_refine_ls_shift/su_max 0.000
_refine_ls_shift/su_mean 0.000
_refine_ls_structure_factor_coef Fsqd
_refine_ls_weighting_details 'calc w=1/[\s^2^(Fo^2^)+(0.0243P)^2^+0.0000P] where P=(Fo^2^+2Fc^2^)/3'
_refine_ls_weighting_scheme calc
_refine_ls_wR_factor_gt 0.0454
_refine_ls_wR_factor_ref 0.0481
_reflns_number_gt 303
_reflns_number_total 374
_reflns_threshold_expression >2sigma(I)
_cod_data_source_file ic801095v_si_001_10.cif
_cod_data_source_block 4sl82a
_cod_database_code 4301381

loop_
_symmetry_equiv_pos_as_xyz
'x, y, z'
'-x, -y, z'
'-x, y, -z'
'x, -y, -z'
'z, x, y'
'z, -x, -y'
'-z, -x, y'
'-z, x, -y'
'y, z, x'
'-y, z, -x'
'y, -z, -x'
'-y, -z, x'
'y, x, -z'
'-y, -x, -z'
'y, -x, z'
'-y, x, z'
'x, z, -y'
'-x, z, y'
'-x, -z, -y'
'x, -z, y'
'z, y, -x'
'z, -y, x'
'-z, y, x'
'-z, -y, -x'
'-x, -y, -z'
'x, y, -z'
'x, -y, z'
'-x, y, z'
'-z, -x, -y'
'-z, x, y'
'z, x, -y'
'z, -x, y'
'-y, -z, -x'
'y, -z, x'
'-y, z, x'
'y, z, -x'
'-y, -x, z'
'y, x, z'
'-y, x, -z'
'y, -x, -z'
'-x, -z, y'
'x, -z, -y'
'x, z, y'
'-x, z, -y'
'-z, -y, x'
'-z, y, -x'
'z, -y, -x'
'z, y, x'

loop_
_atom_site_label
_atom_site_type_symbol
_atom_site_fract_x
_atom_site_fract_y
_atom_site_fract_z
_atom_site_U_iso_or_equiv
_atom_site_adp_type
_atom_site_occupancy
_atom_site_symmetry_multiplicity
_atom_site_calc_flag
_atom_site_refinement_flags
_atom_site_disorder_assembly
_atom_site_disorder_group
Au1 Au 0.0000 0.0000 0.0000 0.0209(4) Uani 0.994(9) 48 d SP . .
Au2 Au 0.0000 0.33786(8) 0.33786(8) 0.00680(17) Uani 0.512(4) 4 d SP . .
Al2 Al 0.0000 0.3652(6) 0.3652(6) 0.0072(18) Uiso 0.488(4) 4 d SP . .
Eu3 Eu 0.5000 0.0000 0.0000 0.00827(17) Uani 1 16 d S . .
Hf1 Hf 0.5000 0.5000 0.5000 0.00248(18) Uani 1 48 d S . .
Al3 Al 0.5000 0.26867(15) 0.26867(15) 0.0071(3) Uani 1 4 d S . .
Al1 Al 0.17428(19) 0.17428(19) 0.17428(19) 0.0117(5) Uani 1 6 d S . .

loop_
_atom_site_aniso_label
_atom_site_aniso_U_11
_atom_site_aniso_U_22
_atom_site_aniso_U_33
_atom_site_aniso_U_23
_atom_site_aniso_U_13
_atom_site_aniso_U_12
Au1 0.0209(4) 0.0209(4) 0.0209(4) 0.000 0.000 0.000
Au2 0.0062(2) 0.0071(2) 0.0071(2) -0.0014(2) 0.000 0.000
Eu3 0.00497(19) 0.0149(3) 0.00497(19) 0.000 0.000 0.000
Hf1 0.00248(18) 0.00248(18) 0.00248(18) 0.000 0.000 0.000
Al3 0.0060(5) 0.0091(8) 0.0060(5) 0.000 -0.0009(6) 0.000
Al1 0.0117(5) 0.0117(5) 0.0117(5) 0.0019(5) 0.0019(5) 0.0019(5)

loop_
_atom_type_symbol
_atom_type_description
_atom_type_scat_dispersion_real
_atom_type_scat_dispersion_imag
_atom_type_scat_source
Al Al 0.0645 0.0514 'International Tables Vol C Tables 4.2.6.8 and 6.1.1.4'
Eu Eu -0.1578 3.6682 'International Tables Vol C Tables 4.2.6.8 and 6.1.1.4'
Hf Hf -0.5830 6.1852 'International Tables Vol C Tables 4.2.6.8 and 6.1.1.4'
Au Au -2.0133 8.8022 'International Tables Vol C Tables 4.2.6.8 and 6.1.1.4'

loop_
_geom_angle_atom_site_label_1
_geom_angle_atom_site_label_2
_geom_angle_atom_site_label_3
_geom_angle
_geom_angle_site_symmetry_1
_geom_angle_site_symmetry_3
_geom_angle_publ_flag
Al1 Au1 Al1 180.00(12) 25 . ?
Al1 Au1 Al1 109.5 25 28 ?
Al1 Au1 Al1 70.5 . 28 ?
Al1 Au1 Al1 70.5 25 2 ?
Al1 Au1 Al1 109.5 . 2 ?
Al1 Au1 Al1 70.5 28 2 ?
Al1 Au1 Al1 109.5 25 26 ?
Al1 Au1 Al1 70.5 . 26 ?
Al1 Au1 Al1 109.5 28 26 ?
Al1 Au1 Al1 180.00(17) 2 26 ?
Al1 Au1 Al1 70.5 25 3 ?
Al1 Au1 Al1 109.5 . 3 ?
Al1 Au1 Al1 70.5 28 3 ?
Al1 Au1 Al1 109.5 2 3 ?
Al1 Au1 Al1 70.5 26 3 ?
Al1 Au1 Al1 109.5 25 27 ?
Al1 Au1 Al1 70.5 . 27 ?
Al1 Au1 Al1 109.5 28 27 ?
Al1 Au1 Al1 70.5 2 27 ?
Al1 Au1 Al1 109.5 26 27 ?
Al1 Au1 Al1 180.00(17) 3 27 ?
Al1 Au1 Al1 70.5 25 4 ?
Al1 Au1 Al1 109.5 . 4 ?
Al1 Au1 Al1 180.00(12) 28 4 ?
Al1 Au1 Al1 109.5 2 4 ?
Al1 Au1 Al1 70.5 26 4 ?
Al1 Au1 Al1 109.5 3 4 ?
Al1 Au1 Al1 70.5 27 4 ?
Al1 Au2 Al1 73.99(12) 28 . ?
Al1 Au2 Al2 127.90(9) 28 26_556 ?
Al1 Au2 Al2 127.90(9) . 26_556 ?
Al1 Au2 Al2 127.90(9) 28 2_565 ?
Al1 Au2 Al2 127.90(9) . 2_565 ?
Al2 Au2 Al2 79.5(2) 26_556 2_565 ?
Al1 Au2 Al3 131.80(6) 28 . ?
Al1 Au2 Al3 70.14(5) . . ?
Al2 Au2 Al3 99.67(6) 26_556 . ?
Al2 Au2 Al3 61.14(5) 2_565 . ?
Al1 Au2 Al3 70.14(5) 28 30 ?
Al1 Au2 Al3 131.80(6) . 30 ?
Al2 Au2 Al3 61.14(5) 26_556 30 ?
Al2 Au2 Al3 99.67(6) 2_565 30 ?
Al3 Au2 Al3 156.39(5) . 30 ?
Al1 Au2 Al3 131.80(6) 28 5 ?
Al1 Au2 Al3 70.14(5) . 5 ?
Al2 Au2 Al3 61.14(5) 26_556 5 ?
Al2 Au2 Al3 99.67(6) 2_565 5 ?
Al3 Au2 Al3 61.20(6) . 5 ?
Al3 Au2 Al3 113.46(5) 30 5 ?
Al1 Au2 Al3 70.14(5) 28 2_565 ?
Al1 Au2 Al3 131.80(6) . 2_565 ?
Al2 Au2 Al3 99.67(6) 26_556 2_565 ?
Al2 Au2 Al3 61.14(5) 2_565 2_565 ?
Al3 Au2 Al3 113.46(5) . 2_565 ?
Al3 Au2 Al3 61.20(6) 30 2_565 ?
Al3 Au2 Al3 156.39(5) 5 2_565 ?
Al1 Au2 Au2 124.39(3) 28 2_565 ?
Al1 Au2 Au2 124.39(3) . 2_565 ?
Al2 Au2 Au2 84.73(11) 26_556 2_565 ?
Al2 Au2 Au2 5.27(11) 2_565 2_565 ?
Al3 Au2 Au2 59.697(17) . 2_565 ?
Al3 Au2 Au2 102.43(4) 30 2_565 ?
Al3 Au2 Au2 102.43(4) 5 2_565 ?
Al3 Au2 Au2 59.697(17) 2_565 2_565 ?
Al1 Au2 Au2 124.39(3) 28 26_556 ?
Al1 Au2 Au2 124.39(3) . 26_556 ?
Al2 Au2 Au2 5.27(11) 26_556 26_556 ?
Al2 Au2 Au2 84.73(11) 2_565 26_556 ?
Al3 Au2 Au2 102.43(4) . 26_556 ?
Al3 Au2 Au2 59.697(17) 30 26_556 ?
Al3 Au2 Au2 59.697(17) 5 26_556 ?
Al3 Au2 Au2 102.43(4) 2_565 26_556 ?
Au2 Au2 Au2 90.0 2_565 26_556 ?
Al1 Au2 Eu3 74.64(2) 28 . ?
Al1 Au2 Eu3 74.64(2) . . ?
Al2 Au2 Eu3 149.09(11) 26_556 . ?
Al2 Au2 Eu3 69.63(12) 2_565 . ?
Al3 Au2 Eu3 65.64(3) . . ?
Al3 Au2 Eu3 123.23(2) 30 . ?
Al3 Au2 Eu3 123.23(2) 5 . ?
Al3 Au2 Eu3 65.64(3) 2_565 . ?
Au2 Au2 Eu3 64.363(17) 2_565 . ?
Au2 Au2 Eu3 154.363(17) 26_556 . ?
Al1 Au2 Eu3 74.64(2) 28 5 ?
Al1 Au2 Eu3 74.64(2) . 5 ?
Al2 Au2 Eu3 69.63(12) 26_556 5 ?
Al2 Au2 Eu3 149.09(11) 2_565 5 ?
Al3 Au2 Eu3 123.23(2) . 5 ?
Al3 Au2 Eu3 65.64(3) 30 5 ?
Al3 Au2 Eu3 65.64(3) 5 5 ?
Al3 Au2 Eu3 123.23(2) 2_565 5 ?
Au2 Au2 Eu3 154.363(17) 2_565 5 ?
Au2 Au2 Eu3 64.363(17) 26_556 5 ?
Eu3 Au2 Eu3 141.27(3) . 5 ?
Al2 Al2 Al2 90.0 26_556 2_565 ?
Al2 Al2 Au2 5.27(11) 26_556 26_556 ?
Al2 Al2 Au2 95.27(11) 2_565 26_556 ?
Al2 Al2 Au2 95.27(11) 26_556 2_565 ?
Al2 Al2 Au2 5.27(11) 2_565 2_565 ?
Au2 Al2 Au2 100.5(2) 26_556 2_565 ?
Al2 Al2 Al3 64.73(11) 26_556 30 ?
Al2 Al2 Al3 107.81(12) 2_565 30 ?
Au2 Al2 Al3 63.06(7) 26_556 30 ?
Au2 Al2 Al3 110.11(16) 2_565 30 ?
Al2 Al2 Al3 107.81(12) 26_556 2_565 ?
Al2 Al2 Al3 64.73(11) 2_565 2_565 ?
Au2 Al2 Al3 110.11(16) 26_556 2_565 ?
Au2 Al2 Al3 63.06(7) 2_565 2_565 ?
Al3 Al2 Al3 62.41(7) 30 2_565 ?
Al2 Al2 Al3 107.81(12) 26_556 . ?
Al2 Al2 Al3 64.73(11) 2_565 . ?
Au2 Al2 Al3 110.11(16) 26_556 . ?
Au2 Al2 Al3 63.06(7) 2_565 . ?
Al3 Al2 Al3 170.2(3) 30 . ?
Al3 Al2 Al3 116.65(7) 2_565 . ?
Al2 Al2 Al3 64.73(11) 26_556 5 ?
Al2 Al2 Al3 107.81(12) 2_565 5 ?
Au2 Al2 Al3 63.06(7) 26_556 5 ?
Au2 Al2 Al3 110.11(16) 2_565 5 ?
Al3 Al2 Al3 116.65(7) 30 5 ?
Al3 Al2 Al3 170.2(3) 2_565 5 ?
Al3 Al2 Al3 62.41(7) . 5 ?
Al2 Al2 Al1 126.45(5) 26_556 28 ?
Al2 Al2 Al1 126.45(5) 2_565 28 ?
Au2 Al2 Al1 122.48(6) 26_556 28 ?
Au2 Al2 Al1 122.48(6) 2_565 28 ?
Al3 Al2 Al1 67.07(9) 30 28 ?
Al3 Al2 Al1 67.07(9) 2_565 28 ?
Al3 Al2 Al1 122.2(2) . 28 ?
Al3 Al2 Al1 122.2(2) 5 28 ?
Al2 Al2 Al1 126.45(5) 26_556 . ?
Al2 Al2 Al1 126.45(5) 2_565 . ?
Au2 Al2 Al1 122.48(6) 26_556 . ?
Au2 Al2 Al1 122.48(6) 2_565 . ?
Al3 Al2 Al1 122.2(2) 30 . ?
Al3 Al2 Al1 122.2(2) 2_565 . ?
Al3 Al2 Al1 67.07(9) . . ?
Al3 Al2 Al1 67.07(9) 5 . ?
Al1 Al2 Al1 65.67(19) 28 . ?
Al2 Al2 Eu3 159.75(11) 26_556 . ?
Al2 Al2 Eu3 69.75(11) 2_565 . ?
Au2 Al2 Eu3 165.0(2) 26_556 . ?
Au2 Al2 Eu3 64.479(12) 2_565 . ?
Al3 Al2 Eu3 120.42(8) 30 . ?
Al3 Al2 Eu3 64.23(5) 2_565 . ?
Al3 Al2 Eu3 64.23(5) . . ?
Al3 Al2 Eu3 120.42(8) 5 . ?
Al1 Al2 Eu3 69.41(11) 28 . ?
Al1 Al2 Eu3 69.41(11) . . ?
Al2 Al2 Eu3 69.75(11) 26_556 5 ?
Al2 Al2 Eu3 159.75(11) 2_565 5 ?
Au2 Al2 Eu3 64.479(12) 26_556 5 ?
Au2 Al2 Eu3 165.0(2) 2_565 5 ?
Al3 Al2 Eu3 64.23(5) 30 5 ?
Al3 Al2 Eu3 120.42(8) 2_565 5 ?
Al3 Al2 Eu3 120.42(8) . 5 ?
Al3 Al2 Eu3 64.23(5) 5 5 ?
Al1 Al2 Eu3 69.41(11) 28 5 ?
Al1 Al2 Eu3 69.41(11) . 5 ?
Eu3 Al2 Eu3 130.5(2) . 5 ?
Au2 Eu3 Au2 79.211(14) 34_565 2_565 ?
Au2 Eu3 Au2 180.0 34_565 10 ?
Au2 Eu3 Au2 100.789(14) 2_565 10 ?
Au2 Eu3 Au2 100.789(14) 34_565 26 ?
Au2 Eu3 Au2 180.000(11) 2_565 26 ?
Au2 Eu3 Au2 79.211(14) 10 26 ?
Au2 Eu3 Au2 100.789(14) 34_565 . ?
Au2 Eu3 Au2 51.27(3) 2_565 . ?
Au2 Eu3 Au2 79.211(14) 10 . ?
Au2 Eu3 Au2 128.73(3) 26 . ?
Au2 Eu3 Au2 51.27(3) 34_565 9 ?
Au2 Eu3 Au2 100.789(14) 2_565 9 ?
Au2 Eu3 Au2 128.73(3) 10 9 ?
Au2 Eu3 Au2 79.211(14) 26 9 ?
Au2 Eu3 Au2 79.211(14) . 9 ?
Au2 Eu3 Au2 79.211(14) 34_565 25_565 ?
Au2 Eu3 Au2 128.73(3) 2_565 25_565 ?
Au2 Eu3 Au2 100.789(14) 10 25_565 ?
Au2 Eu3 Au2 51.27(3) 26 25_565 ?
Au2 Eu3 Au2 180.00(3) . 25_565 ?
Au2 Eu3 Au2 100.789(14) 9 25_565 ?
Au2 Eu3 Au2 128.73(3) 34_565 33_565 ?
Au2 Eu3 Au2 79.211(14) 2_565 33_565 ?
Au2 Eu3 Au2 51.27(3) 10 33_565 ?
Au2 Eu3 Au2 100.789(14) 26 33_565 ?
Au2 Eu3 Au2 100.789(14) . 33_565 ?
Au2 Eu3 Au2 180.000(11) 9 33_565 ?
Au2 Eu3 Au2 79.211(14) 25_565 33_565 ?
Au2 Eu3 Al3 129.605(7) 34_565 25_565 ?
Au2 Eu3 Al3 129.605(7) 2_565 25_565 ?
Au2 Eu3 Al3 50.395(7) 10 25_565 ?
Au2 Eu3 Al3 50.395(7) 26 25_565 ?
Au2 Eu3 Al3 129.605(7) . 25_565 ?
Au2 Eu3 Al3 129.605(7) 9 25_565 ?
Au2 Eu3 Al3 50.395(7) 25_565 25_565 ?
Au2 Eu3 Al3 50.395(7) 33_565 25_565 ?
Au2 Eu3 Al3 50.395(7) 34_565 . ?
Au2 Eu3 Al3 50.395(7) 2_565 . ?
Au2 Eu3 Al3 129.605(7) 10 . ?
Au2 Eu3 Al3 129.605(7) 26 . ?
Au2 Eu3 Al3 50.395(7) . . ?
Au2 Eu3 Al3 50.395(7) 9 . ?
Au2 Eu3 Al3 129.605(7) 25_565 . ?
Au2 Eu3 Al3 129.605(7) 33_565 . ?
Al3 Eu3 Al3 180.0 25_565 . ?
Au2 Eu3 Al3 50.395(7) 34_565 26 ?
Au2 Eu3 Al3 129.605(7) 2_565 26 ?
Au2 Eu3 Al3 129.605(7) 10 26 ?
Au2 Eu3 Al3 50.395(7) 26 26 ?
Au2 Eu3 Al3 129.605(7) . 26 ?
Au2 Eu3 Al3 50.395(7) 9 26 ?
Au2 Eu3 Al3 50.395(7) 25_565 26 ?
Au2 Eu3 Al3 129.605(7) 33_565 26 ?
Al3 Eu3 Al3 90.0 25_565 26 ?
Al3 Eu3 Al3 90.0 . 26 ?
Au2 Eu3 Al3 129.605(7) 34_565 2_565 ?
Au2 Eu3 Al3 50.395(7) 2_565 2_565 ?
Au2 Eu3 Al3 50.395(7) 10 2_565 ?
Au2 Eu3 Al3 129.605(7) 26 2_565 ?
Au2 Eu3 Al3 50.395(7) . 2_565 ?
Au2 Eu3 Al3 129.605(7) 9 2_565 ?
Au2 Eu3 Al3 129.605(7) 25_565 2_565 ?
Au2 Eu3 Al3 50.395(7) 33_565 2_565 ?
Al3 Eu3 Al3 90.0 25_565 2_565 ?
Al3 Eu3 Al3 90.0 . 2_565 ?
Al3 Eu3 Al3 180.0 26 2_565 ?
Al3 Hf1 Al3 60.0 9 5 ?
Al3 Hf1 Al3 60.0 9 . ?
Al3 Hf1 Al3 60.0 5 . ?
Al3 Hf1 Al3 180.0 9 33_666 ?
Al3 Hf1 Al3 120.0 5 33_666 ?
Al3 Hf1 Al3 120.0 . 33_666 ?
Al3 Hf1 Al3 120.0 9 29_666 ?
Al3 Hf1 Al3 180.0 5 29_666 ?
Al3 Hf1 Al3 120.0 . 29_666 ?
Al3 Hf1 Al3 60.0 33_666 29_666 ?
Al3 Hf1 Al3 120.0 9 25_666 ?
Al3 Hf1 Al3 120.0 5 25_666 ?
Al3 Hf1 Al3 180.0 . 25_666 ?
Al3 Hf1 Al3 60.0 33_666 25_666 ?
Al3 Hf1 Al3 60.0 29_666 25_666 ?
Al3 Hf1 Al3 90.0 9 34_565 ?
Al3 Hf1 Al3 120.0 5 34_565 ?
Al3 Hf1 Al3 60.0 . 34_565 ?
Al3 Hf1 Al3 90.0 33_666 34_565 ?
Al3 Hf1 Al3 60.0 29_666 34_565 ?
Al3 Hf1 Al3 120.0 25_666 34_565 ?
Al3 Hf1 Al3 120.0 9 6_566 ?
Al3 Hf1 Al3 90.0 5 6_566 ?
Al3 Hf1 Al3 60.0 . 6_566 ?
Al3 Hf1 Al3 60.0 33_666 6_566 ?
Al3 Hf1 Al3 90.0 29_666 6_566 ?
Al3 Hf1 Al3 120.0 25_666 6_566 ?
Al3 Hf1 Al3 60.0 34_565 6_566 ?
Al3 Hf1 Al3 60.0 9 30_655 ?
Al3 Hf1 Al3 90.0 5 30_655 ?
Al3 Hf1 Al3 120.0 . 30_655 ?
Al3 Hf1 Al3 120.0 33_666 30_655 ?
Al3 Hf1 Al3 90.0 29_666 30_655 ?
Al3 Hf1 Al3 60.0 25_666 30_655 ?
Al3 Hf1 Al3 120.0 34_565 30_655 ?
Al3 Hf1 Al3 180.0 6_566 30_655 ?
Al3 Hf1 Al3 60.0 9 2_665 ?
Al3 Hf1 Al3 120.0 5 2_665 ?
Al3 Hf1 Al3 90.0 . 2_665 ?
Al3 Hf1 Al3 120.0 33_666 2_665 ?
Al3 Hf1 Al3 60.0 29_666 2_665 ?
Al3 Hf1 Al3 90.0 25_666 2_665 ?
Al3 Hf1 Al3 60.0 34_565 2_665 ?
Al3 Hf1 Al3 120.0 6_566 2_665 ?
Al3 Hf1 Al3 60.0 30_655 2_665 ?
Al3 Hf1 Al3 120.0 9 26_556 ?
Al3 Hf1 Al3 60.0 5 26_556 ?
Al3 Hf1 Al3 90.0 . 26_556 ?
Al3 Hf1 Al3 60.0 33_666 26_556 ?
Al3 Hf1 Al3 120.0 29_666 26_556 ?
Al3 Hf1 Al3 90.0 25_666 26_556 ?
Al3 Hf1 Al3 120.0 34_565 26_556 ?
Al3 Hf1 Al3 60.0 6_566 26_556 ?
Al3 Hf1 Al3 120.0 30_655 26_556 ?
Al3 Hf1 Al3 180.0 2_665 26_556 ?
Al3 Hf1 Al3 90.0 9 10_656 ?
Al3 Hf1 Al3 60.0 5 10_656 ?
Al3 Hf1 Al3 120.0 . 10_656 ?
Al3 Hf1 Al3 90.0 33_666 10_656 ?
Al3 Hf1 Al3 120.0 29_666 10_656 ?
Al3 Hf1 Al3 60.0 25_666 10_656 ?
Al3 Hf1 Al3 180.0 34_565 10_656 ?
Al3 Hf1 Al3 120.0 6_566 10_656 ?
Al3 Hf1 Al3 60.0 30_655 10_656 ?
Al3 Hf1 Al3 120.0 2_665 10_656 ?
Al3 Hf1 Al3 60.0 26_556 10_656 ?
Al2 Al3 Al2 109.8(3) . 9 ?
Al2 Al3 Al2 134.65(17) . 34_565 ?
Al2 Al3 Al2 50.5(2) 9 34_565 ?
Al2 Al3 Al2 50.5(2) . 2_565 ?
Al2 Al3 Al2 134.65(17) 9 2_565 ?
Al2 Al3 Al2 109.8(3) 34_565 2_565 ?
Al2 Al3 Au2 6.90(14) . . ?
Al2 Al3 Au2 102.92(17) 9 . ?
Al2 Al3 Au2 130.87(10) 34_565 . ?
Al2 Al3 Au2 55.80(11) 2_565 . ?
Al2 Al3 Au2 102.92(17) . 9 ?
Al2 Al3 Au2 6.90(14) 9 9 ?
Al2 Al3 Au2 55.80(11) 34_565 9 ?
Al2 Al3 Au2 130.87(10) 2_565 9 ?
Au2 Al3 Au2 96.05(6) . 9 ?
Al2 Al3 Au2 55.80(11) . 2_565 ?
Al2 Al3 Au2 130.87(10) 9 2_565 ?
Al2 Al3 Au2 102.92(17) 34_565 2_565 ?
Al2 Al3 Au2 6.90(14) 2_565 2_565 ?
Au2 Al3 Au2 60.61(3) . 2_565 ?
Au2 Al3 Au2 127.92(7) 9 2_565 ?
Al2 Al3 Au2 130.87(10) . 34_565 ?
Al2 Al3 Au2 55.80(11) 9 34_565 ?
Al2 Al3 Au2 6.90(14) 34_565 34_565 ?
Al2 Al3 Au2 102.92(17) 2_565 34_565 ?
Au2 Al3 Au2 127.92(7) . 34_565 ?
Au2 Al3 Au2 60.61(3) 9 34_565 ?
Au2 Al3 Au2 96.05(6) 2_565 34_565 ?
Al2 Al3 Hf1 112.67(9) . . ?
Al2 Al3 Hf1 112.67(9) 9 . ?
Al2 Al3 Hf1 112.67(9) 34_565 . ?
Al2 Al3 Hf1 112.67(9) 2_565 . ?
Au2 Al3 Hf1 116.04(4) . . ?
Au2 Al3 Hf1 116.04(4) 9 . ?
Au2 Al3 Hf1 116.04(4) 2_565 . ?
Au2 Al3 Hf1 116.04(4) 34_565 . ?
Al2 Al3 Al3 154.63(15) . 34_565 ?
Al2 Al3 Al3 94.91(15) 9 34_565 ?
Al2 Al3 Al3 58.79(3) 34_565 34_565 ?
Al2 Al3 Al3 107.45(8) 2_565 34_565 ?
Au2 Al3 Al3 161.44(2) . 34_565 ?
Au2 Al3 Al3 101.80(3) 9 34_565 ?
Au2 Al3 Al3 103.558(19) 2_565 34_565 ?
Au2 Al3 Al3 59.40(3) 34_565 34_565 ?
Hf1 Al3 Al3 60.0 . 34_565 ?
Al2 Al3 Al3 94.91(15) . 6_566 ?
Al2 Al3 Al3 154.63(15) 9 6_566 ?
Al2 Al3 Al3 107.45(8) 34_565 6_566 ?
Al2 Al3 Al3 58.79(3) 2_565 6_566 ?
Au2 Al3 Al3 101.80(3) . 6_566 ?
Au2 Al3 Al3 161.44(2) 9 6_566 ?
Au2 Al3 Al3 59.40(3) 2_565 6_566 ?
Au2 Al3 Al3 103.558(19) 34_565 6_566 ?
Hf1 Al3 Al3 60.0 . 6_566 ?
Al3 Al3 Al3 60.0 34_565 6_566 ?
Al2 Al3 Al3 107.45(8) . 9 ?
Al2 Al3 Al3 58.79(3) 9 9 ?
Al2 Al3 Al3 94.91(15) 34_565 9 ?
Al2 Al3 Al3 154.63(15) 2_565 9 ?
Au2 Al3 Al3 103.558(19) . 9 ?
Au2 Al3 Al3 59.40(3) 9 9 ?
Au2 Al3 Al3 161.44(2) 2_565 9 ?
Au2 Al3 Al3 101.80(3) 34_565 9 ?
Hf1 Al3 Al3 60.0 . 9 ?
Al3 Al3 Al3 90.0 34_565 9 ?
Al3 Al3 Al3 120.0 6_566 9 ?
Au2 Al1 Au2 111.14(6) 9 5 ?
Au2 Al1 Au2 111.14(6) 9 . ?
Au2 Al1 Au2 111.14(6) 5 . ?
Au2 Al1 Au1 107.74(6) 9 . ?
Au2 Al1 Au1 107.74(6) 5 . ?
Au2 Al1 Au1 107.74(6) . . ?
Au2 Al1 Al2 4.16(7) 9 9 ?
Au2 Al1 Al2 109.16(7) 5 9 ?
Au2 Al1 Al2 109.16(7) . 9 ?
Au1 Al1 Al2 111.90(10) . 9 ?
Au2 Al1 Al2 109.16(7) 9 5 ?
Au2 Al1 Al2 4.16(7) 5 5 ?
Au2 Al1 Al2 109.16(7) . 5 ?
Au1 Al1 Al2 111.90(10) . 5 ?
Al2 Al1 Al2 106.94(11) 9 5 ?
Au2 Al1 Al2 109.16(7) 9 . ?
Au2 Al1 Al2 109.16(7) 5 . ?
Au2 Al1 Al2 4.16(7) . . ?
Au1 Al1 Al2 111.90(10) . . ?
Al2 Al1 Al2 106.94(11) 9 . ?
Al2 Al1 Al2 106.94(11) 5 . ?
Au2 Al1 Eu3 62.217(5) 9 9 ?
Au2 Al1 Eu3 62.217(5) 5 9 ?
Au2 Al1 Eu3 164.11(11) . 9 ?
Au1 Al1 Eu3 88.15(5) . 9 ?
Al2 Al1 Eu3 63.15(2) 9 9 ?
Al2 Al1 Eu3 63.15(2) 5 9 ?
Al2 Al1 Eu3 159.95(13) . 9 ?
Au2 Al1 Eu3 62.217(5) 9 . ?
Au2 Al1 Eu3 164.11(11) 5 . ?
Au2 Al1 Eu3 62.217(5) . . ?
Au1 Al1 Eu3 88.15(5) . . ?
Al2 Al1 Eu3 63.15(2) 9 . ?
Al2 Al1 Eu3 159.95(13) 5 . ?
Al2 Al1 Eu3 63.15(2) . . ?
Eu3 Al1 Eu3 119.897(5) 9 . ?
Au2 Al1 Eu3 164.11(11) 9 5 ?
Au2 Al1 Eu3 62.217(5) 5 5 ?
Au2 Al1 Eu3 62.217(5) . 5 ?
Au1 Al1 Eu3 88.15(5) . 5 ?
Al2 Al1 Eu3 159.95(13) 9 5 ?
Al2 Al1 Eu3 63.15(2) 5 5 ?
Al2 Al1 Eu3 63.15(2) . 5 ?
Eu3 Al1 Eu3 119.897(5) 9 5 ?
Eu3 Al1 Eu3 119.897(5) . 5 ?

loop_
_geom_bond_atom_site_label_1
_geom_bond_atom_site_label_2
_geom_bond_distance
_geom_bond_site_symmetry_2
_geom_bond_publ_flag
Au1 Al1 2.639(3) 25 ?
Au1 Al1 2.639(3) . ?
Au1 Al1 2.639(3) 28 ?
Au1 Al1 2.639(3) 2 ?
Au1 Al1 2.639(3) 26 ?
Au1 Al1 2.639(3) 3 ?
Au1 Al1 2.639(3) 27 ?
Au1 Al1 2.639(3) 4 ?
Au2 Al1 2.5323(12) 28 ?
Au2 Al1 2.5323(12) . ?
Au2 Al2 2.607(5) 26_556 ?
Au2 Al2 2.607(5) 2_565 ?
Au2 Al3 2.8095(9) . ?
Au2 Al3 2.8095(9) 30 ?
Au2 Al3 2.8095(9) 5 ?
Au2 Al3 2.8095(9) 2_565 ?
Au2 Au2 2.8352(15) 2_565 ?
Au2 Au2 2.8352(15) 26_556 ?
Au2 Eu3 3.2764(4) . ?
Au2 Eu3 3.2764(4) 5 ?
Al2 Al2 2.356(10) 26_556 ?
Al2 Al2 2.356(10) 2_565 ?
Al2 Au2 2.607(5) 26_556 ?
Al2 Au2 2.607(5) 2_565 ?
Al2 Al3 2.7602(10) 30 ?
Al2 Al3 2.7602(10) 2_565 ?
Al2 Al3 2.7602(10) . ?
Al2 Al3 2.7602(10) 5 ?
Al2 Al1 2.810(6) 28 ?
Al2 Al1 2.810(6) . ?
Al2 Eu3 3.404(3) . ?
Al2 Eu3 3.404(3) 5 ?
Eu3 Au2 3.2764(4) 34_565 ?
Eu3 Au2 3.2764(4) 2_565 ?
Eu3 Au2 3.2764(4) 10 ?
Eu3 Au2 3.2764(4) 26 ?
Eu3 Au2 3.2764(4) 9 ?
Eu3 Au2 3.2764(4) 25_565 ?
Eu3 Au2 3.2764(4) 33_565 ?
Eu3 Al3 3.3220(19) 25_565 ?
Eu3 Al3 3.3220(19) . ?
Eu3 Al3 3.3220(19) 26 ?
Eu3 Al3 3.3220(19) 2_565 ?
Hf1 Al3 2.8602(19) 9 ?
Hf1 Al3 2.8602(19) 5 ?
Hf1 Al3 2.8602(19) . ?
Hf1 Al3 2.8602(19) 33_666 ?
Hf1 Al3 2.8602(19) 29_666 ?
Hf1 Al3 2.8602(19) 25_666 ?
Hf1 Al3 2.8602(19) 34_565 ?
Hf1 Al3 2.8602(19) 6_566 ?
Hf1 Al3 2.8602(19) 30_655 ?
Hf1 Al3 2.8602(19) 2_665 ?
Hf1 Al3 2.8602(19) 26_556 ?
Hf1 Al3 2.8602(19) 10_656 ?
Al3 Al2 2.7602(10) 9 ?
Al3 Al2 2.7602(10) 34_565 ?
Al3 Al2 2.7602(10) 2_565 ?
Al3 Au2 2.8095(9) 9 ?
Al3 Au2 2.8095(9) 2_565 ?
Al3 Au2 2.8095(9) 34_565 ?
Al3 Al3 2.8602(18) 34_565 ?
Al3 Al3 2.8602(18) 6_566 ?
Al3 Al3 2.8602(18) 9 ?
Al1 Au2 2.5323(12) 9 ?
Al1 Au2 2.5323(12) 5 ?
Al1 Al2 2.810(6) 9 ?
Al1 Al2 2.810(6) 5 ?
Al1 Eu3 3.5711(3) 9 ?
Al1 Eu3 3.5711(3) 5 ?
